data_4343347
loop_
_publ_author_name
'Zhang, De-Xiang'
'Liu, Juan'
'Zhang, Hai-Xia'
'Wen, Tian'
'Zhang, Jian'

_publ_section_title
;
 A Rational Strategy To Construct a Neutral Boron Imidazolate Framework
 with Encapsulated Small-Size Au-Pd Nanoparticles for Catalysis.
;
_journal_issue 13
_journal_name_full 'Inorganic chemistry'
_journal_page_first 6069
_journal_page_last 6071
_journal_paper_doi 10.1021/acs.inorgchem.5b00826
_journal_volume 54
_journal_year 2015
_chemical_formula_sum 'C13 H12 B Cd N8 O5'
_chemical_formula_weight 483.53
_chemical_name_systematic
; 
 ? 
;
_space_group_IT_number 2
_symmetry_cell_setting triclinic
_symmetry_space_group_name_Hall '-P 1'
_symmetry_space_group_name_H-M 'P -1'
_atom_sites_solution_hydrogens geom
_atom_sites_solution_primary direct
_atom_sites_solution_secondary difmap
_audit_creation_method SHELXL-97
_cell_angle_alpha 97.570(4)
_cell_angle_beta 97.708(5)
_cell_angle_gamma 110.100(6)
_cell_formula_units_Z 2
_cell_length_a 9.0162(7)
_cell_length_b 10.7479(7)
_cell_length_c 10.8068(4)
_cell_measurement_reflns_used 2850
_cell_measurement_temperature 293(2)
_cell_measurement_theta_max 27.3980
_cell_measurement_theta_min 3.0760
_cell_volume 956.61(11)
_computing_structure_refinement 'SHELXL-97 (Sheldrick, 1997)'
_computing_structure_solution 'SHELXS-97 (Sheldrick, 1990)'
_diffrn_ambient_temperature 293(2)
_diffrn_detector_area_resol_mean 16.2083
_diffrn_measured_fraction_theta_full 0.999
_diffrn_measured_fraction_theta_max 0.999
_diffrn_measurement_device_type 'Xcalibur, Eos'
_diffrn_measurement_method '\w scans'
_diffrn_radiation_monochromator graphite
_diffrn_radiation_source 'fine-focus sealed tube'
_diffrn_radiation_type MoK\a
_diffrn_radiation_wavelength 0.71073
_diffrn_reflns_av_R_equivalents 0.0255
_diffrn_reflns_av_sigmaI/netI 0.0504
_diffrn_reflns_limit_h_max 10
_diffrn_reflns_limit_h_min -10
_diffrn_reflns_limit_k_max 12
_diffrn_reflns_limit_k_min -12
_diffrn_reflns_limit_l_max 12
_diffrn_reflns_limit_l_min -12
_diffrn_reflns_number 6080
_diffrn_reflns_theta_full 24.99
_diffrn_reflns_theta_max 24.99
_diffrn_reflns_theta_min 2.45
_diffrn_standards_decay_% none
_diffrn_standards_interval_count none
_diffrn_standards_interval_time none
_diffrn_standards_number none
_exptl_absorpt_coefficient_mu 1.184
_exptl_absorpt_correction_T_max 1.00000
_exptl_absorpt_correction_T_min 0.94810
_exptl_absorpt_correction_type multi-scan
_exptl_crystal_colour colorless
_exptl_crystal_density_diffrn 1.679
_exptl_crystal_density_method 'not measured'
_exptl_crystal_description block
_exptl_crystal_F_000 306
_exptl_crystal_size_max 0.15
_exptl_crystal_size_mid 0.1
_exptl_crystal_size_min 0.07
_refine_diff_density_max 0.647
_refine_diff_density_min -0.531
_refine_diff_density_rms 0.089
_refine_ls_extinction_method none
_refine_ls_goodness_of_fit_ref 0.559
_refine_ls_hydrogen_treatment mixed
_refine_ls_matrix_type full
_refine_ls_number_parameters 257
_refine_ls_number_reflns 3364
_refine_ls_number_restraints 0
_refine_ls_restrained_S_all 0.559
_refine_ls_R_factor_all 0.0416
_refine_ls_R_factor_gt 0.0329
_refine_ls_shift/su_max 0.001
_refine_ls_shift/su_mean 0.000
_refine_ls_structure_factor_coef Fsqd
_refine_ls_weighting_details 'calc w=1/[\s^2^(Fo^2^)+(0.1356P)^2^+4.5761P] where P=(Fo^2^+2Fc^2^)/3'
_refine_ls_weighting_scheme calc
_refine_ls_wR_factor_gt 0.0948
_refine_ls_wR_factor_ref 0.1070
_reflns_number_gt 2921
_reflns_number_total 3364
_reflns_threshold_expression >2sigma(I)
_cod_data_source_file ic5b00826_si_002.cif
_cod_data_source_block BIF-39-Cd
_cod_depositor_comments 'Adding full bibliography for 4343344--4343348.cif.'
_cod_original_cell_volume 956.61(10)
_cod_original_sg_symbol_H-M P-1
_cod_database_code 4343347

loop_
_symmetry_equiv_pos_as_xyz
'x, y, z'
'-x, -y, -z'

loop_
_atom_site_label
_atom_site_type_symbol
_atom_site_fract_x
_atom_site_fract_y
_atom_site_fract_z
_atom_site_U_iso_or_equiv
_atom_site_adp_type
_atom_site_occupancy
_atom_site_symmetry_multiplicity
_atom_site_calc_flag
_atom_site_refinement_flags
CU1 Cd 0.70569(3) 0.24814(3) -0.31225(3) 0.02438(13) Uani 1 1 d .
O1 O 0.6802(4) 0.0293(3) -0.3955(3) 0.0341(7) Uani 1 1 d .
O2 O 0.5551(4) -0.1313(3) -0.5665(3) 0.0386(8) Uani 1 1 d .
N1 N 0.9732(4) 0.3271(4) -0.2223(4) 0.0311(8) Uani 1 1 d .
N2 N 1.2199(4) 0.4792(3) -0.1833(3) 0.0233(7) Uani 1 1 d .
N3 N 1.3074(4) 0.6723(3) -0.2964(3) 0.0250(7) Uani 1 1 d .
N7 N 1.4087(4) 0.7035(4) -0.0614(3) 0.0278(8) Uani 1 1 d .
C1 C 1.0581(6) 0.3072(5) -0.1167(4) 0.0355(10) Uani 1 1 d .
H1A H 1.0178 0.2416 -0.0691 0.043 Uiso 1 1 calc R
C2 C 1.2094(5) 0.3984(5) -0.0934(4) 0.0345(10) Uani 1 1 d .
H2A H 1.2922 0.4057 -0.0281 0.041 Uiso 1 1 calc R
C3 C 1.0738(5) 0.4302(4) -0.2585(4) 0.0269(9) Uani 1 1 d .
H3A H 1.0467 0.4655 -0.3285 0.032 Uiso 1 1 calc R
C4 C 1.2189(6) 0.7537(5) -0.2876(5) 0.0360(11) Uani 1 1 d .
H4A H 1.1944 0.7906 -0.2139 0.043 Uiso 1 1 calc R
C6 C 1.3121(5) 0.6445(5) -0.4204(4) 0.0300(9) Uani 1 1 d .
H6A H 1.3649 0.5906 -0.4527 0.036 Uiso 1 1 calc R
C7 C 1.5141(5) 0.4455(5) -0.2418(4) 0.0310(10) Uani 1 1 d .
H7A H 1.4335 0.3684 -0.2307 0.037 Uiso 1 1 calc R
C11 C 1.5497(7) 0.8091(6) -0.0062(5) 0.0517(15) Uani 1 1 d .
H11A H 1.6422 0.8375 -0.0407 0.062 Uiso 1 1 calc R
C13 C 0.5679(5) -0.0290(4) -0.4884(4) 0.0270(9) Uani 1 1 d .
B1 B 1.3630(6) 0.6071(5) -0.1914(4) 0.0241(9) Uani 1 1 d .
C5 C 1.1740(6) 0.7697(5) -0.4083(5) 0.0399(11) Uani 1 1 d .
H5A H 1.1116 0.8194 -0.4307 0.048 Uiso 1 1 calc R
C9 C 1.6464(6) 0.6517(5) -0.2504(5) 0.0407(12) Uani 1 1 d .
H9A H 1.6771 0.7440 -0.2479 0.049 Uiso 1 1 calc R
N5 N 1.5050(4) 0.5690(3) -0.2237(3) 0.0243(7) Uani 1 1 d .
C10 C 1.3129(6) 0.7016(5) 0.0235(4) 0.0350(11) Uani 1 1 d .
H10A H 1.2084 0.6391 0.0112 0.042 Uiso 1 1 calc R
C8 C 1.7330(6) 0.5761(5) -0.2808(5) 0.0410(11) Uani 1 1 d .
H8A H 1.8345 0.6081 -0.3014 0.049 Uiso 1 1 calc R
C12 C 1.5299(7) 0.8638(6) 0.1066(5) 0.0510(15) Uani 1 1 d .
N4 N 1.2343(5) 0.7016(4) -0.4917(3) 0.0341(9) Uani 1 1 d .
N6 N 1.6474(5) 0.4445(4) -0.2765(4) 0.0339(9) Uani 1 1 d .
N8 N 1.3804(5) 0.7964(4) 0.1259(4) 0.0367(9) Uani 1 1 d .
O5 O 0.0457(9) 0.0251(8) 0.3203(8) 0.137(3) Uani 1 1 d .
O4 O 1.1708(8) 0.1864(9) -0.4233(8) 0.148(4) Uani 1 1 d .
O3 O 0.0397(17) 0.9273(13) 0.9079(13) 0.221(5) Uani 1 1 d .
H12A H 1.599(9) 0.932(7) 0.160(7) 0.07(2) Uiso 1 1 d .

loop_
_atom_site_aniso_label
_atom_site_aniso_U_11
_atom_site_aniso_U_22
_atom_site_aniso_U_33
_atom_site_aniso_U_23
_atom_site_aniso_U_13
_atom_site_aniso_U_12
CU1 0.02362(19) 0.0285(2) 0.01795(18) -0.00136(12) 0.00188(12) 0.00870(13)
O1 0.0289(16) 0.0358(17) 0.0315(17) -0.0044(13) -0.0086(13) 0.0137(14)
O2 0.0286(16) 0.0396(18) 0.0408(19) -0.0142(15) -0.0033(14) 0.0158(14)
N1 0.0233(18) 0.037(2) 0.0276(19) 0.0051(16) -0.0007(15) 0.0064(16)
N2 0.0214(17) 0.0305(18) 0.0187(16) 0.0045(14) 0.0038(13) 0.0105(15)
N3 0.0291(18) 0.0296(18) 0.0201(17) 0.0039(14) 0.0096(14) 0.0140(15)
N7 0.0302(19) 0.0346(19) 0.0159(16) 0.0019(14) 0.0043(14) 0.0097(16)
C1 0.038(3) 0.036(2) 0.031(2) 0.0121(19) 0.002(2) 0.011(2)
C2 0.030(2) 0.044(3) 0.031(2) 0.017(2) -0.0001(19) 0.013(2)
C3 0.024(2) 0.031(2) 0.022(2) 0.0022(17) 0.0005(17) 0.0093(18)
C4 0.049(3) 0.045(3) 0.028(2) 0.010(2) 0.015(2) 0.030(2)
C6 0.037(2) 0.036(2) 0.026(2) 0.0063(18) 0.0119(18) 0.021(2)
C7 0.026(2) 0.032(2) 0.033(2) 0.0024(19) 0.0064(18) 0.0098(19)
C11 0.044(3) 0.051(3) 0.039(3) -0.005(2) 0.020(2) -0.008(3)
C13 0.023(2) 0.029(2) 0.027(2) 0.0001(18) 0.0010(17) 0.0101(18)
B1 0.024(2) 0.030(2) 0.016(2) 0.0007(18) 0.0027(17) 0.0088(19)
C5 0.045(3) 0.053(3) 0.038(3) 0.016(2) 0.018(2) 0.032(2)
C9 0.034(3) 0.029(2) 0.061(3) 0.008(2) 0.022(2) 0.010(2)
N5 0.0240(18) 0.0290(18) 0.0209(17) 0.0025(14) 0.0026(14) 0.0123(15)
C10 0.031(2) 0.043(3) 0.020(2) -0.0051(19) 0.0036(18) 0.005(2)
C8 0.031(2) 0.039(3) 0.054(3) 0.007(2) 0.020(2) 0.011(2)
C12 0.051(3) 0.044(3) 0.033(3) -0.008(2) 0.010(2) -0.009(3)
N4 0.040(2) 0.051(2) 0.0215(18) 0.0121(17) 0.0072(16) 0.0263(19)
N6 0.031(2) 0.036(2) 0.035(2) 0.0019(17) 0.0069(16) 0.0144(17)
N8 0.041(2) 0.040(2) 0.0246(19) 0.0010(17) 0.0080(17) 0.0117(19)
O5 0.115(5) 0.132(6) 0.172(7) -0.010(5) -0.023(5) 0.090(5)
O4 0.076(4) 0.189(8) 0.171(7) -0.065(6) -0.005(4) 0.086(5)
O3 0.252(14) 0.217(12) 0.215(12) 0.076(10) 0.063(11) 0.093(11)

loop_
_atom_type_symbol
_atom_type_description
_atom_type_scat_dispersion_real
_atom_type_scat_dispersion_imag
_atom_type_scat_source
C C 0.0033 0.0016 'International Tables Vol C Tables 4.2.6.8 and 6.1.1.4'
B B 0.0013 0.0007 'International Tables Vol C Tables 4.2.6.8 and 6.1.1.4'
Cd Cd -0.8075 1.2024 'International Tables Vol C Tables 4.2.6.8 and 6.1.1.4'
N N 0.0061 0.0033 'International Tables Vol C Tables 4.2.6.8 and 6.1.1.4'
O O 0.0106 0.0060 'International Tables Vol C Tables 4.2.6.8 and 6.1.1.4'
H H 0.0000 0.0000 'International Tables Vol C Tables 4.2.6.8 and 6.1.1.4'

loop_
_geom_angle_atom_site_label_1
_geom_angle_atom_site_label_2
_geom_angle_atom_site_label_3
_geom_angle
_geom_angle_site_symmetry_1
_geom_angle_site_symmetry_3
N1 CU1 N8 94.49(14) . 2_765
N1 CU1 O1 97.40(12) . .
N8 CU1 O1 96.84(13) 2_765 .
N1 CU1 N4 91.28(14) . 2_764
N8 CU1 N4 173.29(14) 2_765 2_764
O1 CU1 N4 85.80(13) . 2_764
N1 CU1 N6 101.51(14) . 1_455
N8 CU1 N6 86.81(14) 2_765 1_455
O1 CU1 N6 160.40(12) . 1_455
N4 CU1 N6 88.68(14) 2_764 1_455
N1 CU1 O2 167.22(13) . 2_654
N8 CU1 O2 91.94(13) 2_765 2_654
O1 CU1 O2 70.84(11) . 2_654
N4 CU1 O2 83.07(14) 2_764 2_654
N6 CU1 O2 89.85(12) 1_455 2_654
C13 O1 CU1 114.6(3) . .
C13 O2 CU1 114.0(3) . 2_654
C3 N1 C1 105.8(4) . .
C3 N1 CU1 119.4(3) . .
C1 N1 CU1 133.6(3) . .
C3 N2 C2 105.1(3) . .
C3 N2 B1 126.3(3) . .
C2 N2 B1 128.4(3) . .
C6 N3 C4 105.8(4) . .
C6 N3 B1 126.7(4) . .
C4 N3 B1 126.8(4) . .
C10 N7 C11 104.2(4) . .
C10 N7 B1 125.9(4) . .
C11 N7 B1 129.8(4) . .
C2 C1 N1 108.7(4) . .
C2 C1 H1A 125.7 . .
N1 C1 H1A 125.7 . .
C1 C2 N2 107.8(4) . .
C1 C2 H2A 126.1 . .
N2 C2 H2A 126.1 . .
N1 C3 N2 112.5(4) . .
N1 C3 H3A 123.7 . .
N2 C3 H3A 123.7 . .
C5 C4 N3 106.5(4) . .
C5 C4 H4A 126.7 . .
N3 C4 H4A 126.7 . .
N4 C6 N3 113.1(4) . .
N4 C6 H6A 123.4 . .
N3 C6 H6A 123.4 . .
N6 C7 N5 113.5(4) . .
N6 C7 H7A 123.2 . .
N5 C7 H7A 123.2 . .
C12 C11 N7 107.6(5) . .
C12 C11 H11A 126.2 . .
N7 C11 H11A 126.2 . .
O1 C13 O2 125.1(4) . .
O1 C13 C13 118.2(5) . 2_654
O2 C13 C13 116.7(4) . 2_654
N3 B1 N7 110.2(4) . .
N3 B1 N5 109.1(3) . .
N7 B1 N5 111.8(3) . .
N3 B1 N2 108.4(3) . .
N7 B1 N2 106.9(3) . .
N5 B1 N2 110.3(3) . .
C4 C5 N4 109.9(4) . .
C4 C5 H5A 125.0 . .
N4 C5 H5A 125.0 . .
C8 C9 N5 108.3(4) . .
C8 C9 H9A 125.9 . .
N5 C9 H9A 125.9 . .
C7 N5 C9 104.1(4) . .
C7 N5 B1 128.0(4) . .
C9 N5 B1 127.6(4) . .
N8 C10 N7 113.7(4) . .
N8 C10 H10A 123.1 . .
N7 C10 H10A 123.1 . .
C9 C8 N6 109.0(4) . .
C9 C8 H8A 125.5 . .
N6 C8 H8A 125.5 . .
N8 C12 C11 110.0(5) . .
N8 C12 H12A 123(5) . .
C11 C12 H12A 127(5) . .
C6 N4 C5 104.7(4) . .
C6 N4 CU1 123.1(3) . 2_764
C5 N4 CU1 126.9(3) . 2_764
C7 N6 C8 105.0(4) . .
C7 N6 CU1 122.7(3) . 1_655
C8 N6 CU1 132.2(3) . 1_655
C10 N8 C12 104.5(4) . .
C10 N8 CU1 117.3(3) . 2_765
C12 N8 CU1 129.7(3) . 2_765

loop_
_geom_bond_atom_site_label_1
_geom_bond_atom_site_label_2
_geom_bond_distance
_geom_bond_site_symmetry_2
CU1 N1 2.287(4) .
CU1 N8 2.304(4) 2_765
CU1 O1 2.326(3) .
CU1 N4 2.341(4) 2_764
CU1 N6 2.341(4) 1_455
CU1 O2 2.352(3) 2_654
O1 C13 1.245(5) .
O2 C13 1.256(5) .
O2 CU1 2.352(3) 2_654
N1 C3 1.313(6) .
N1 C1 1.369(6) .
N2 C3 1.340(5) .
N2 C2 1.377(6) .
N2 B1 1.551(6) .
N3 C6 1.344(5) .
N3 C4 1.375(6) .
N3 B1 1.525(6) .
N7 C10 1.339(6) .
N7 C11 1.374(6) .
N7 B1 1.544(6) .
C1 C2 1.345(6) .
C1 H1A 0.9300 .
C2 H2A 0.9300 .
C3 H3A 0.9300 .
C4 C5 1.364(7) .
C4 H4A 0.9300 .
C6 N4 1.318(6) .
C6 H6A 0.9300 .
C7 N6 1.309(6) .
C7 N5 1.348(6) .
C7 H7A 0.9300 .
C11 C12 1.344(8) .
C11 H11A 0.9300 .
C13 C13 1.559(8) 2_654
B1 N5 1.539(6) .
C5 N4 1.369(6) .
C5 H5A 0.9300 .
C9 C8 1.346(7) .
C9 N5 1.374(6) .
C9 H9A 0.9300 .
C10 N8 1.315(6) .
C10 H10A 0.9300 .
C8 N6 1.369(6) .
C8 H8A 0.9300 .
C12 N8 1.352(7) .
C12 H12A 0.86(7) .
N4 CU1 2.341(4) 2_764
N6 CU1 2.341(4) 1_655
N8 CU1 2.304(4) 2_765

loop_
_geom_torsion_atom_site_label_1
_geom_torsion_atom_site_label_2
_geom_torsion_atom_site_label_3
_geom_torsion_atom_site_label_4
_geom_torsion
_geom_torsion_site_symmetry_1
_geom_torsion_site_symmetry_4
N1 CU1 O1 C13 -155.3(3) . .
N8 CU1 O1 C13 109.3(3) 2_765 .
N4 CU1 O1 C13 -64.5(3) 2_764 .
N6 CU1 O1 C13 9.5(6) 1_455 .
O2 CU1 O1 C13 19.6(3) 2_654 .
N8 CU1 N1 C3 -141.9(4) 2_765 .
O1 CU1 N1 C3 120.6(3) . .
N4 CU1 N1 C3 34.7(4) 2_764 .
N6 CU1 N1 C3 -54.2(4) 1_455 .
O2 CU1 N1 C3 98.1(6) 2_654 .
N8 CU1 N1 C1 23.7(5) 2_765 .
O1 CU1 N1 C1 -73.8(4) . .
N4 CU1 N1 C1 -159.7(4) 2_764 .
N6 CU1 N1 C1 111.4(4) 1_455 .
O2 CU1 N1 C1 -96.3(7) 2_654 .
C3 N1 C1 C2 -1.0(6) . .
CU1 N1 C1 C2 -168.0(3) . .
N1 C1 C2 N2 1.4(6) . .
C3 N2 C2 C1 -1.2(5) . .
B1 N2 C2 C1 173.9(4) . .
C1 N1 C3 N2 0.2(5) . .
CU1 N1 C3 N2 169.4(3) . .
C2 N2 C3 N1 0.6(5) . .
B1 N2 C3 N1 -174.7(4) . .
C6 N3 C4 C5 0.4(5) . .
B1 N3 C4 C5 -169.9(4) . .
C4 N3 C6 N4 0.1(5) . .
B1 N3 C6 N4 170.5(4) . .
C10 N7 C11 C12 -0.3(7) . .
B1 N7 C11 C12 178.9(5) . .
CU1 O1 C13 O2 161.6(4) . .
CU1 O1 C13 C13 -17.8(6) . 2_654
CU1 O2 C13 O1 162.3(4) 2_654 .
CU1 O2 C13 C13 -18.3(6) 2_654 2_654
C6 N3 B1 N7 155.0(4) . .
C4 N3 B1 N7 -36.7(6) . .
C6 N3 B1 N5 31.8(6) . .
C4 N3 B1 N5 -159.8(4) . .
C6 N3 B1 N2 -88.3(5) . .
C4 N3 B1 N2 80.0(5) . .
C10 N7 B1 N3 96.0(5) . .
C11 N7 B1 N3 -83.1(6) . .
C10 N7 B1 N5 -142.4(4) . .
C11 N7 B1 N5 38.4(7) . .
C10 N7 B1 N2 -21.6(6) . .
C11 N7 B1 N2 159.3(5) . .
C3 N2 B1 N3 2.4(6) . .
C2 N2 B1 N3 -171.7(4) . .
C3 N2 B1 N7 121.2(4) . .
C2 N2 B1 N7 -53.0(6) . .
C3 N2 B1 N5 -117.0(4) . .
C2 N2 B1 N5 68.9(5) . .
N3 C4 C5 N4 -0.8(6) . .
N6 C7 N5 C9 0.3(5) . .
N6 C7 N5 B1 175.7(4) . .
C8 C9 N5 C7 -0.9(6) . .
C8 C9 N5 B1 -176.3(4) . .
N3 B1 N5 C7 -119.9(4) . .
N7 B1 N5 C7 118.0(4) . .
N2 B1 N5 C7 -0.9(6) . .
N3 B1 N5 C9 54.5(5) . .
N7 B1 N5 C9 -67.7(6) . .
N2 B1 N5 C9 173.4(4) . .
C11 N7 C10 N8 0.4(6) . .
B1 N7 C10 N8 -178.9(4) . .
N5 C9 C8 N6 1.2(6) . .
N7 C11 C12 N8 0.2(8) . .
N3 C6 N4 C5 -0.6(5) . .
N3 C6 N4 CU1 154.9(3) . 2_764
C4 C5 N4 C6 0.9(6) . .
C4 C5 N4 CU1 -153.4(4) . 2_764
N5 C7 N6 C8 0.5(5) . .
N5 C7 N6 CU1 178.8(3) . 1_655
C9 C8 N6 C7 -1.0(6) . .
C9 C8 N6 CU1 -179.1(4) . 1_655
N7 C10 N8 C12 -0.3(6) . .
N7 C10 N8 CU1 -151.4(3) . 2_765
C11 C12 N8 C10 0.1(7) . .
C11 C12 N8 CU1 146.2(5) . 2_765
